data_3000126
loop_
_publ_author_name
'Kumar, Sunil'

_publ_section_title
;
 Sol-gel synthesis and characterization of a new four-layer
 K0.5Gd0.5Bi4Ti4O15 Aurivillius phase
;
_journal_name_full 'To be published in Journal Of Materials Science- Materials in Electronics'
_chemical_formula_sum 'Bi4 Gd0.5 K0.5 O15 Ti4'
_chemical_name_mineral KGBT
_symmetry_space_group_name_Hall 'A -2 2a'
_symmetry_space_group_name_H-M 'A 21 a m'
_cell_angle_alpha 90
_cell_angle_beta 90
_cell_angle_gamma 90
_cell_length_a 5.42798(52)
_cell_length_b 5.41821(41)
_cell_length_c 41.2723(33)
_cell_volume 1213.82(18)
_cod_database_code 3000126
_cod_hold_until_date 2017-09-28

loop_
_atom_site_label
_atom_site_fract_x
_atom_site_fract_y
_atom_site_fract_z
? ? ? ?
